data_7125358
loop_
_publ_author_name
'Xie, Ming-Sheng'
'Zhao, Guo-Feng'
'Qin, Tao'
'Suo, Yong-Bo'
'Qu, Gui-Rong'
'Guo, Hai-Ming'

_publ_section_title
;
 Thiourea participation in [3+2] cycloaddition with donor-acceptor
 cyclopropanes: a domino process to 2-amino-dihydrothiophenes.
;
_journal_issue 11
_journal_name_full 'Chemical communications (Cambridge, England)'
_journal_page_first 1580
_journal_page_last 1583
_journal_paper_doi 10.1039/c8cc09595g
_journal_volume 55
_journal_year 2019
_chemical_absolute_configuration ad
_chemical_formula_sum 'C13 H14 O4'
_chemical_formula_weight 234.24
_space_group_IT_number 19
_space_group_name_Hall 'P 2ac 2ab'
_space_group_name_H-M_alt 'P 21 21 21'
_symmetry_cell_setting orthorhombic
_symmetry_space_group_name_H-M 'P 21 21 21'
_atom_sites_solution_hydrogens geom
_atom_sites_solution_primary direct
_atom_sites_solution_secondary difmap
_audit_creation_method SHELXL-97
_audit_update_record
;
2018-06-28 deposited with the CCDC.
2019-01-07 downloaded from the CCDC.
;
_cell_angle_alpha 90.00
_cell_angle_beta 90.00
_cell_angle_gamma 90.00
_cell_formula_units_Z 4
_cell_length_a 7.91560(10)
_cell_length_b 9.8147(2)
_cell_length_c 15.3289(2)
_cell_measurement_reflns_used 8800
_cell_measurement_temperature 293(2)
_cell_measurement_theta_max 71.8760
_cell_measurement_theta_min 5.8340
_cell_volume 1190.89(3)
_computing_structure_refinement 'SHELXL-97 (Sheldrick, 1997)'
_computing_structure_solution 'SHELXS-97 (Sheldrick, 1990)'
_diffrn_ambient_temperature 293(2)
_diffrn_measured_fraction_theta_full 0.994
_diffrn_measured_fraction_theta_max 0.994
_diffrn_measurement_device_type 'SuperNova, Dual, Cu at zero, EosS2'
_diffrn_measurement_method '\w scans'
_diffrn_radiation_monochromator graphite
_diffrn_radiation_source 'fine-focus sealed tube'
_diffrn_radiation_type CuK\a
_diffrn_radiation_wavelength 1.54184
_diffrn_reflns_av_R_equivalents 0.0507
_diffrn_reflns_av_sigmaI/netI 0.0168
_diffrn_reflns_limit_h_max 9
_diffrn_reflns_limit_h_min -9
_diffrn_reflns_limit_k_max 12
_diffrn_reflns_limit_k_min -10
_diffrn_reflns_limit_l_max 18
_diffrn_reflns_limit_l_min -18
_diffrn_reflns_number 33543
_diffrn_reflns_theta_full 72.84
_diffrn_reflns_theta_max 72.84
_diffrn_reflns_theta_min 5.35
_exptl_absorpt_coefficient_mu 0.804
_exptl_crystal_colour 'clear light colourless'
_exptl_crystal_density_diffrn 1.306
_exptl_crystal_density_method 'not measured'
_exptl_crystal_description block
_exptl_crystal_F_000 496
_exptl_crystal_size_max 0.1
_exptl_crystal_size_mid 0.1
_exptl_crystal_size_min 0.05
_refine_diff_density_max 0.266
_refine_diff_density_min -0.231
_refine_diff_density_rms 0.044
_refine_ls_abs_structure_details 'Flack H D (1983), Acta Cryst. A39, 876-881'
_refine_ls_abs_structure_Flack 0.01(17)
_refine_ls_extinction_coef 0.0351(16)
_refine_ls_extinction_expression Fc^*^=kFc[1+0.001xFc^2^\l^3^/sin(2\q)]^-1/4^
_refine_ls_extinction_method SHELXL
_refine_ls_goodness_of_fit_ref 1.056
_refine_ls_hydrogen_treatment mixed
_refine_ls_matrix_type full
_refine_ls_number_parameters 157
_refine_ls_number_reflns 2353
_refine_ls_number_restraints 0
_refine_ls_restrained_S_all 1.056
_refine_ls_R_factor_all 0.0315
_refine_ls_R_factor_gt 0.0314
_refine_ls_shift/su_max 0.000
_refine_ls_shift/su_mean 0.000
_refine_ls_structure_factor_coef Fsqd
_refine_ls_weighting_details 'calc w=1/[\s^2^(Fo^2^)+(0.0585P)^2^+0.2354P] where P=(Fo^2^+2Fc^2^)/3'
_refine_ls_weighting_scheme calc
_refine_ls_wR_factor_gt 0.0850
_refine_ls_wR_factor_ref 0.0856
_reflns_number_gt 2345
_reflns_number_total 2353
_reflns_threshold_expression >2sigma(I)
_cod_data_source_file c8cc09595g2.cif
_cod_data_source_block syb-yuanliao-r
_cod_database_code 7125358

loop_
_symmetry_equiv_pos_as_xyz
'x, y, z'
'-x+1/2, -y, z+1/2'
'-x, y+1/2, -z+1/2'
'x+1/2, -y+1/2, -z'

loop_
_atom_site_label
_atom_site_type_symbol
_atom_site_fract_x
_atom_site_fract_y
_atom_site_fract_z
_atom_site_U_iso_or_equiv
_atom_site_adp_type
_atom_site_occupancy
_atom_site_symmetry_multiplicity
_atom_site_calc_flag
_atom_site_refinement_flags
O1 O 0.79258(10) 0.60670(9) 0.22711(6) 0.0166(2) Uani 1 1 d .
O2 O 0.79217(12) 0.83460(10) 0.21952(7) 0.0208(2) Uani 1 1 d .
O3 O 0.59474(12) 0.65243(10) 0.06003(6) 0.0195(2) Uani 1 1 d .
O4 O 0.32709(12) 0.62285(13) 0.10492(6) 0.0282(3) Uani 1 1 d .
C12 C 0.71845(15) 0.72733(13) 0.21708(8) 0.0119(3) Uani 1 1 d .
C2 C 0.47177(16) 0.65616(13) 0.11928(8) 0.0155(3) Uani 1 1 d .
C6 C 0.50057(14) 0.64834(13) 0.37162(8) 0.0130(3) Uani 1 1 d .
C7 C 0.45343(15) 0.53129(13) 0.41745(8) 0.0157(3) Uani 1 1 d .
H7 H 0.3814 0.4684 0.3914 0.019 Uiso 1 1 calc R
C3 C 0.53098(15) 0.71108(13) 0.20454(8) 0.0126(3) Uani 1 1 d .
C8 C 0.51247(18) 0.50754(13) 0.50117(9) 0.0208(3) Uani 1 1 d .
H8 H 0.4787 0.4297 0.5311 0.025 Uiso 1 1 calc R
C4 C 0.42263(15) 0.67331(13) 0.28446(8) 0.0142(3) Uani 1 1 d .
H4 H 0.3254 0.6151 0.2713 0.017 Uiso 1 1 calc R
C5 C 0.41293(15) 0.81337(13) 0.24591(9) 0.0172(3) Uani 1 1 d .
H5A H 0.4631 0.8876 0.2787 0.021 Uiso 1 1 calc R
H5B H 0.3112 0.8374 0.2141 0.021 Uiso 1 1 calc R
C11 C 0.61119(17) 0.73995(14) 0.41184(9) 0.0182(3) Uani 1 1 d .
H11 H 0.6446 0.8183 0.3824 0.022 Uiso 1 1 calc R
C10 C 0.67141(18) 0.71485(15) 0.49508(10) 0.0240(3) Uani 1 1 d .
H10 H 0.7460 0.7761 0.5208 0.029 Uiso 1 1 calc R
C13 C 0.97266(15) 0.61106(16) 0.24484(10) 0.0227(3) Uani 1 1 d .
H13A H 1.0299 0.6540 0.1970 0.034 Uiso 1 1 calc R
H13B H 1.0146 0.5200 0.2520 0.034 Uiso 1 1 calc R
H13C H 0.9926 0.6621 0.2973 0.034 Uiso 1 1 calc R
C1 C 0.54487(19) 0.60483(18) -0.02579(9) 0.0270(3) Uani 1 1 d .
H1A H 0.6391 0.6116 -0.0650 0.040 Uiso 1 1 calc R
H1B H 0.4535 0.6598 -0.0471 0.040 Uiso 1 1 calc R
H1C H 0.5090 0.5116 -0.0220 0.040 Uiso 1 1 calc R
C9 C 0.62177(19) 0.59942(16) 0.54059(9) 0.0239(3) Uani 1 1 d .
H9 H 0.6612 0.5838 0.5969 0.029 Uiso 1 1 calc R

loop_
_atom_site_aniso_label
_atom_site_aniso_U_11
_atom_site_aniso_U_22
_atom_site_aniso_U_33
_atom_site_aniso_U_23
_atom_site_aniso_U_13
_atom_site_aniso_U_12
O1 0.0053(4) 0.0137(4) 0.0307(5) 0.0010(4) -0.0014(3) 0.0020(3)
O2 0.0119(4) 0.0140(5) 0.0366(5) 0.0031(4) -0.0039(4) -0.0042(4)
O3 0.0133(4) 0.0249(5) 0.0203(4) -0.0019(4) -0.0002(4) -0.0024(4)
O4 0.0109(5) 0.0457(7) 0.0280(5) -0.0046(4) -0.0038(4) -0.0077(5)
C12 0.0070(5) 0.0104(6) 0.0182(5) 0.0003(5) 0.0001(4) 0.0006(5)
C2 0.0108(5) 0.0127(6) 0.0229(6) 0.0022(5) -0.0023(5) 0.0003(5)
C6 0.0061(5) 0.0116(6) 0.0213(5) -0.0030(5) 0.0021(5) 0.0015(5)
C7 0.0112(6) 0.0113(6) 0.0245(6) -0.0030(5) 0.0024(5) -0.0007(5)
C3 0.0056(5) 0.0102(6) 0.0220(6) 0.0010(5) -0.0001(4) 0.0012(4)
C8 0.0219(7) 0.0123(6) 0.0283(7) 0.0030(5) 0.0023(5) 0.0013(5)
C4 0.0068(5) 0.0147(6) 0.0211(6) -0.0021(5) 0.0015(5) -0.0001(5)
C5 0.0100(6) 0.0153(6) 0.0263(6) 0.0000(5) -0.0003(5) 0.0059(5)
C11 0.0133(6) 0.0144(6) 0.0269(6) 0.0002(5) 0.0000(5) -0.0046(5)
C10 0.0186(7) 0.0224(7) 0.0309(7) -0.0028(6) -0.0069(6) -0.0057(6)
C13 0.0045(6) 0.0257(7) 0.0379(7) 0.0032(6) -0.0030(5) 0.0038(5)
C1 0.0254(7) 0.0358(8) 0.0198(6) -0.0032(6) -0.0004(5) -0.0047(7)
C9 0.0219(7) 0.0252(7) 0.0246(6) 0.0028(6) -0.0064(5) 0.0014(6)

loop_
_atom_type_symbol
_atom_type_description
_atom_type_scat_dispersion_real
_atom_type_scat_dispersion_imag
_atom_type_scat_source
C C 0.0181 0.0091 'International Tables Vol C Tables 4.2.6.8 and 6.1.1.4'
H H 0.0000 0.0000 'International Tables Vol C Tables 4.2.6.8 and 6.1.1.4'
O O 0.0492 0.0322 'International Tables Vol C Tables 4.2.6.8 and 6.1.1.4'

loop_
_geom_angle_atom_site_label_1
_geom_angle_atom_site_label_2
_geom_angle_atom_site_label_3
_geom_angle
C12 O1 C13 115.38(10)
C2 O3 C1 115.36(10)
O2 C12 O1 124.11(11)
O2 C12 C3 125.06(12)
O1 C12 C3 110.82(10)
O4 C2 O3 124.04(12)
O4 C2 C3 123.69(12)
O3 C2 C3 112.23(11)
C7 C6 C11 118.30(12)
C7 C6 C4 118.35(11)
C11 C6 C4 123.24(12)
C8 C7 C6 120.93(12)
C8 C7 H7 119.5
C6 C7 H7 119.5
C2 C3 C12 117.44(10)
C2 C3 C5 114.47(11)
C12 C3 C5 119.06(11)
C2 C3 C4 115.82(10)
C12 C3 C4 118.21(10)
C5 C3 C4 58.79(8)
C7 C8 C9 120.28(13)
C7 C8 H8 119.9
C9 C8 H8 119.9
C6 C4 C5 121.68(11)
C6 C4 C3 121.43(10)
C5 C4 C3 59.61(8)
C6 C4 H4 114.4
C5 C4 H4 114.4
C3 C4 H4 114.4
C4 C5 C3 61.59(8)
C4 C5 H5A 117.6
C3 C5 H5A 117.6
C4 C5 H5B 117.6
C3 C5 H5B 117.6
H5A C5 H5B 114.7
C10 C11 C6 120.51(13)
C10 C11 H11 119.7
C6 C11 H11 119.7
C11 C10 C9 120.75(13)
C11 C10 H10 119.6
C9 C10 H10 119.6
O1 C13 H13A 109.5
O1 C13 H13B 109.5
H13A C13 H13B 109.5
O1 C13 H13C 109.5
H13A C13 H13C 109.5
H13B C13 H13C 109.5
O3 C1 H1A 109.5
O3 C1 H1B 109.5
H1A C1 H1B 109.5
O3 C1 H1C 109.5
H1A C1 H1C 109.5
H1B C1 H1C 109.5
C10 C9 C8 119.22(13)
C10 C9 H9 120.4
C8 C9 H9 120.4

loop_
_geom_bond_atom_site_label_1
_geom_bond_atom_site_label_2
_geom_bond_distance
O1 C12 1.3302(16)
O1 C13 1.4518(13)
O2 C12 1.2043(16)
O3 C2 1.3318(16)
O3 C1 1.4508(16)
O4 C2 1.2112(16)
C12 C3 1.5048(16)
C2 C3 1.4893(18)
C6 C7 1.3974(18)
C6 C11 1.3983(18)
C6 C4 1.4918(17)
C7 C8 1.3855(19)
C7 H7 0.9300
C3 C5 1.5111(17)
C3 C4 1.5408(16)
C8 C9 1.388(2)
C8 H8 0.9300
C4 C5 1.4982(18)
C4 H4 0.9800
C5 H5A 0.9700
C5 H5B 0.9700
C11 C10 1.384(2)
C11 H11 0.9300
C10 C9 1.387(2)
C10 H10 0.9300
C13 H13A 0.9600
C13 H13B 0.9600
C13 H13C 0.9600
C1 H1A 0.9600
C1 H1B 0.9600
C1 H1C 0.9600
C9 H9 0.9300
